data_2012255
loop_
_publ_author_name
'Alfonso, Montserrat'
'Wang, Yi'
'Stoeckli-Evans, Helen'

_publ_section_title
;
 Hydrogen bonding in the inner-salt zwitterion and in two different
 charged forms of 5,6-bis(2-pyridyl)pyrazine-2,3-dicarboxylic acid
;
_journal_issue 10
_journal_name_full 'Acta Crystallographica Section C'
_journal_page_first 1184
_journal_page_last 1188
_journal_paper_doi 10.1107/S0108270101010757
_journal_volume 57
_journal_year 2001
_chemical_formula_moiety 'C16 H11 N4 O4 + , Cl - , 2.25H2 O'
_chemical_formula_sum 'C16 H15.5 Cl N4 O6.25'
_chemical_formula_weight 399.27
_chemical_name_systematic
;
6-Carboxy-5-carboxylatopyrazine-2,3-diyldi-2-pyridinium chloride 2.25 hydrate
;
_space_group_IT_number 15
_symmetry_cell_setting monoclinic
_symmetry_space_group_name_Hall '-I 2ya'
_symmetry_space_group_name_H-M 'I 1 2/a 1'
_audit_creation_method SHELXL97
_cell_angle_alpha 90
_cell_angle_beta 90.559(11)
_cell_angle_gamma 90
_cell_formula_units_Z 8
_cell_length_a 19.5883(17)
_cell_length_b 8.0623(5)
_cell_length_c 22.936(2)
_cell_measurement_reflns_used 5000
_cell_measurement_temperature 293(2)
_cell_measurement_theta_max 25.93
_cell_measurement_theta_min 2.08
_cell_volume 3622.0(5)
_computing_cell_refinement 'CELL (Stoe & Cie, 2000)'
_computing_data_collection 'EXPOSE (Stoe & Cie, 2000)'
_computing_data_reduction 'INTEGRATE (Stoe & Cie, 2000)'
_computing_molecular_graphics 'PLATON99 (Spek, 1990)'
_computing_publication_material SHELXL97
_computing_structure_refinement 'SHELXL97 (Sheldrick, 1997)'
_computing_structure_solution 'SHELXS97 (Sheldrick, 1990)'
_diffrn_ambient_temperature 293(2)
_diffrn_detector_area_resol_mean 0.81\%A
_diffrn_measured_fraction_theta_full .990
_diffrn_measured_fraction_theta_max .990
_diffrn_measurement_device_type 'Stoe IPDS'
_diffrn_measurement_method '\f oscillation'
_diffrn_radiation_monochromator graphite
_diffrn_radiation_source 'fine-focus sealed tube'
_diffrn_radiation_type MoK\a
_diffrn_radiation_wavelength .71073
_diffrn_reflns_av_R_equivalents .055
_diffrn_reflns_av_sigmaI/netI .070
_diffrn_reflns_limit_h_max 23
_diffrn_reflns_limit_h_min -24
_diffrn_reflns_limit_k_max 9
_diffrn_reflns_limit_k_min -9
_diffrn_reflns_limit_l_max 28
_diffrn_reflns_limit_l_min -28
_diffrn_reflns_number 13718
_diffrn_reflns_theta_full 25.93
_diffrn_reflns_theta_max 25.93
_diffrn_reflns_theta_min 2.08
_diffrn_standards_decay_% 0
_diffrn_standards_interval_time 0
_diffrn_standards_number 0
_exptl_absorpt_coefficient_mu .255
_exptl_absorpt_correction_type none
_exptl_crystal_colour colourless
_exptl_crystal_density_diffrn 1.464
_exptl_crystal_density_meas ?
_exptl_crystal_density_method 'not measured'
_exptl_crystal_description rod
_exptl_crystal_F_000 1652
_exptl_crystal_size_max .5
_exptl_crystal_size_mid .2
_exptl_crystal_size_min .1
_refine_diff_density_max .63
_refine_diff_density_min -.26
_refine_ls_extinction_method none
_refine_ls_goodness_of_fit_ref .823
_refine_ls_hydrogen_treatment refall
_refine_ls_matrix_type full
_refine_ls_number_parameters 327
_refine_ls_number_reflns 3488
_refine_ls_number_restraints 0
_refine_ls_restrained_S_all .823
_refine_ls_R_factor_all .081
_refine_ls_R_factor_gt .039
_refine_ls_shift/su_max .027
_refine_ls_shift/su_mean .001
_refine_ls_structure_factor_coef Fsqd
_refine_ls_weighting_details 'calc w = 1/[\s^2^(Fo^2^)+(0.05P)^2^] where P=(Fo^2^+2Fc^2^)/3'
_refine_ls_weighting_scheme calc
_refine_ls_wR_factor_ref .093
_reflns_number_gt 1943
_reflns_number_total 3488
_reflns_threshold_expression I>2\s(I)
_cod_data_source_file gd1159.cif
_cod_data_source_block II
_cod_depositor_comments
;
The following automatic conversions were performed:

'_exptl_crystal_density_meas' value 'none' was changed to '?' - the
value is perceived as not measured.

Automatic conversion script
Id: cif_fix_values 3008 2015-01-20 13:52:24Z robertas 
;
_cod_original_sg_symbol_H-M 'I 2/a'
_cod_database_code 2012255
_cod_database_fobs_code 2012255

loop_
_symmetry_equiv_pos_as_xyz
'x, y, z'
'-x+1/2, y, -z'
'x+1/2, y+1/2, z+1/2'
'-x+1, y+1/2, -z+1/2'
'-x, -y, -z'
'x-1/2, -y, z'
'-x+1/2, -y+1/2, -z+1/2'
'x, -y+1/2, z+1/2'

loop_
_atom_site_label
_atom_site_fract_x
_atom_site_fract_y
_atom_site_fract_z
_atom_site_U_iso_or_equiv
_atom_site_adp_type
_atom_site_calc_flag
_atom_site_refinement_flags
_atom_site_occupancy
_atom_site_disorder_assembly
_atom_site_disorder_group
_atom_site_type_symbol
O1 .00022(9) .1926(2) .33297(7) .0504(5) Uani d . 1 . . O
O2 -.04931(9) .4384(2) .31389(8) .0468(4) Uani d . 1 . . O
H2O -.0711(17) .427(4) .3513(16) .098(11) Uiso d . 1 . . H
O3 -.12559(9) .1414(3) .14811(8) .0677(6) Uani d . 1 . . O
O4 -.12505(7) .1999(2) .24294(7) .0445(4) Uani d . 1 . . O
N1 .07729(9) .3448(2) .23364(8) .0335(5) Uani d . 1 . . N
N2 -.00305(9) .2937(2) .13643(8) .0332(4) Uani d . 1 . . N
N3 .20722(9) .4782(3) .21689(8) .0362(5) Uani d . 1 . . N
H3N .1784(14) .552(4) .2371(11) .059(8) Uiso d . 1 . . H
N4 .04464(11) .2977(3) .02828(8) .0419(5) Uani d . 1 . . N
H4N .0143(14) .218(4) .0390(11) .056(9) Uiso d . 1 . . H
C1 .01098(10) .3102(3) .23847(9) .0299(5) Uani d . 1 . . C
C2 -.02847(10) .2726(3) .18944(9) .0315(5) Uani d . 1 . . C
C3 .06192(11) .3391(3) .13071(9) .0327(5) Uani d . 1 . . C
C4 .10405(10) .3533(3) .17995(9) .0316(5) Uani d . 1 . . C
C5 .17977(11) .3684(3) .17965(10) .0347(5) Uani d . 1 . . C
C6 .22210(13) .2671(4) .14841(12) .0462(7) Uani d . 1 . . C
H6 .2041(12) .194(3) .1250(11) .043(8) Uiso d . 1 . . H
C7 .29176(13) .2780(4) .15607(13) .0529(7) Uani d . 1 . . C
H7 .3200(15) .208(4) .1362(12) .068(9) Uiso d . 1 . . H
C8 .31845(13) .3931(4) .19409(12) .0492(7) Uani d . 1 . . C
H8 .3652(14) .403(3) .2006(10) .051(7) Uiso d . 1 . . H
C9 .27469(12) .4937(4) .22394(12) .0438(7) Uani d . 1 . . C
H9 .2894(12) .575(3) .2516(11) .043(7) Uiso d . 1 . . H
C10 .08151(12) .3768(3) .06990(10) .0367(6) Uani d . 1 . . C
C11 .12867(14) .4934(4) .05341(12) .0500(7) Uani d . 1 . . C
H11 .1562(14) .547(4) .0826(12) .060(8) Uiso d . 1 . . H
C12 .13715(17) .5273(5) -.00524(13) .0633(9) Uani d . 1 . . C
H12 .1709(15) .608(4) -.0163(12) .063(8) Uiso d . 1 . . H
C13 .09857(17) .4461(4) -.04616(13) .0629(9) Uani d . 1 . . C
H14 .0993(16) .469(4) -.0863(15) .089(10) Uiso d . 1 . . H
C14 .05233(17) .3294(4) -.02876(12) .0562(8) Uani d . 1 . . C
H13 .0220(14) .270(4) -.0548(12) .064(9) Uiso d . 1 . . H
C15 -.01420(11) .3048(3) .30038(10) .0357(6) Uani d . 1 . . C
C16 -.09956(11) .1984(3) .19289(11) .0389(6) Uani d . 1 . . C
Cl1 .12673(3) .94713(9) .07395(3) .0540(2) Uani d . 1 . . Cl
O1W .44735(11) .9286(3) .04654(11) .0664(6) Uani d . 1 . . O
H1A .4215(18) .931(4) .0177(16) .084(12) Uiso d . 1 . . H
H1B .4188(19) .899(5) .0784(18) .106(13) Uiso d . 1 . . H
O2W .2565(4) .7120(7) .1020(5) .089(3) Uani d P .62(2) A 1 O
H21 .228(4) .789(11) .088(3) .09(2) Uiso d P .62(2) A 1 H
H22 .288(4) .774(10) .107(4) .11(3) Uiso d P .62(2) A 1 H
O3W .2358(5) .770(2) .1446(9) .115(8) Uani d P .38(2) A 2 O
H31 .286(5) .786(10) .145(4) .06(2) Uiso d P .38(2) A 2 H
H32 .210(6) .846(15) .115(7) .11(4) Uiso d P .38(2) A 2 H
O4W .2500 .1391(9) .0000 .137(4) Uani d SP .50 B 2 O
H41 .2187 .0920 .0189 .100 Uiso d P .50 C 2 H

loop_
_atom_site_aniso_label
_atom_site_aniso_U_11
_atom_site_aniso_U_22
_atom_site_aniso_U_33
_atom_site_aniso_U_12
_atom_site_aniso_U_13
_atom_site_aniso_U_23
O1 .0583(11) .0532(13) .0397(10) .0104(9) .0035(8) .0102(9)
O2 .0603(11) .0369(11) .0434(10) .0024(9) .0184(8) .0000(8)
O3 .0412(10) .1094(19) .0523(12) -.0232(11) -.0046(9) -.0108(11)
O4 .0344(9) .0507(12) .0484(10) -.0046(8) .0079(7) .0039(8)
N1 .0317(10) .0371(13) .0316(10) -.0004(9) .0024(8) -.0011(8)
N2 .0316(10) .0360(13) .0322(10) .0009(9) -.0007(8) .0001(9)
N3 .0273(10) .0426(14) .0386(11) .0000(9) .0024(8) -.0017(10)
N4 .0490(12) .0445(15) .0321(11) .0066(11) .0014(9) -.0029(10)
C1 .0300(12) .0264(14) .0333(12) .0007(10) .0034(9) .0015(10)
C2 .0288(11) .0315(15) .0341(13) .0022(9) .0005(10) .0024(10)
C3 .0344(12) .0299(14) .0337(12) .0022(10) .0033(9) -.0003(10)
C4 .0296(11) .0314(15) .0338(12) -.0002(10) .0024(9) -.0014(10)
C5 .0313(12) .0395(15) .0333(12) .0002(11) .0031(9) .0026(11)
C6 .0408(15) .0471(19) .0509(16) .0011(13) .0116(12) -.0069(14)
C7 .0398(15) .052(2) .0667(19) .0112(14) .0168(13) .0061(15)
C8 .0282(13) .056(2) .0635(18) .0039(13) .0038(12) .0153(15)
C9 .0322(13) .0515(19) .0477(15) -.0048(12) -.0025(11) .0044(13)
C10 .0372(12) .0394(15) .0334(13) .0061(11) .0026(10) .0007(11)
C11 .0477(16) .055(2) .0471(16) -.0023(14) .0053(13) .0104(14)
C12 .0627(19) .070(2) .0571(19) .0060(17) .0208(15) .0231(17)
C13 .077(2) .075(2) .0372(16) .0269(19) .0155(16) .0134(17)
C14 .072(2) .063(2) .0329(15) .0233(17) -.0009(14) -.0036(14)
C15 .0331(12) .0373(16) .0365(13) -.0036(11) .0018(10) -.0006(12)
C16 .0286(12) .0420(16) .0460(15) .0017(11) -.0025(11) .0027(12)
Cl1 .0539(4) .0623(5) .0460(4) .0026(3) .0048(3) -.0016(3)
O1W .0630(13) .0796(17) .0565(13) .0058(11) -.0065(12) .0218(12)
O2W .062(4) .065(4) .141(7) .009(3) -.028(4) -.007(3)
O3W .057(6) .137(12) .150(14) -.001(5) -.008(6) .077(11)
O4W .159(7) .069(5) .187(8) .000 .151(7) .000

loop_
_atom_type_symbol
_atom_type_description
_atom_type_scat_dispersion_real
_atom_type_scat_dispersion_imag
_atom_type_scat_source
C C .0033 .0016 'International Tables Vol C Tables 4.2.6.8 and 6.1.1.4'
H H .0000 .0000 'International Tables Vol C Tables 4.2.6.8 and 6.1.1.4'
Cl Cl .1484 .1585 'International Tables Vol C Tables 4.2.6.8 and 6.1.1.4'
N N .0061 .0033 'International Tables Vol C Tables 4.2.6.8 and 6.1.1.4'
O O .0106 .0060 'International Tables Vol C Tables 4.2.6.8 and 6.1.1.4'

loop_
_geom_angle_atom_site_label_1
_geom_angle_atom_site_label_2
_geom_angle_atom_site_label_3
_geom_angle
C15 O2 H2O 112(2)
C1 N1 C4 118.39(18)
C2 N2 C3 119.48(18)
C9 N3 C5 122.0(2)
C9 N3 H3N 118.5(16)
C5 N3 H3N 119.4(16)
C14 N4 C10 122.3(3)
C14 N4 H4N 118.5(17)
C10 N4 H4N 119.2(17)
N1 C1 C2 120.78(19)
N1 C1 C15 114.33(18)
C2 C1 C15 124.77(19)
N2 C2 C1 120.09(19)
N2 C2 C16 116.74(19)
C1 C2 C16 123.09(19)
N2 C3 C4 120.02(19)
N2 C3 C10 113.93(19)
C4 C3 C10 126.0(2)
N1 C4 C3 120.24(19)
N1 C4 C5 113.94(19)
C3 C4 C5 125.7(2)
N3 C5 C6 119.1(2)
N3 C5 C4 116.4(2)
C6 C5 C4 124.2(2)
C5 C6 C7 119.9(3)
C5 C6 H6 118.9(16)
C7 C6 H6 121.2(16)
C8 C7 C6 119.7(3)
C8 C7 H7 120.3(19)
C6 C7 H7 120.0(19)
C9 C8 C7 118.8(3)
C9 C8 H8 119.1(16)
C7 C8 H8 122.1(16)
N3 C9 C8 120.5(3)
N3 C9 H9 116.0(14)
C8 C9 H9 123.5(14)
N4 C10 C11 119.0(2)
N4 C10 C3 115.2(2)
C11 C10 C3 125.5(2)
C10 C11 C12 119.4(3)
C10 C11 H11 119.4(16)
C12 C11 H11 121.2(16)
C13 C12 C11 120.1(3)
C13 C12 H12 121.3(17)
C11 C12 H12 118.6(17)
C12 C13 C14 119.5(3)
C12 C13 H14 125(2)
C14 C13 H14 116(2)
N4 C14 C13 119.7(3)
N4 C14 H13 115.7(17)
C13 C14 H13 124.5(17)
O1 C15 O2 126.0(2)
O1 C15 C1 121.9(2)
O2 C15 C1 112.0(2)
O3 C16 O4 126.9(2)
O3 C16 C2 118.4(2)
O4 C16 C2 114.6(2)
H1A O1W H1B 105(3)
H21 O2W H22 95(7)
H21 O2W H31 103(6)
H22 O2W H31 42(6)
H21 O2W H32 33(6)
H22 O2W H32 90(7)
H31 O2W H32 78(7)
H21 O3W H22 57(5)
H21 O3W H31 96(6)
H22 O3W H31 41(5)
H21 O3W H32 40(6)
H22 O3W H32 87(7)
H31 O3W H32 114(8)

loop_
_geom_bond_atom_site_label_1
_geom_bond_atom_site_label_2
_geom_bond_site_symmetry_2
_geom_bond_distance
_geom_bond_publ_flag
O1 C15 . 1.205(3) ?
O2 C15 . 1.317(3) ?
O2 H2O . .97(4) ?
O3 C16 . 1.231(3) ?
O4 C16 . 1.256(3) ?
N1 C1 . 1.334(3) ?
N1 C4 . 1.345(3) ?
N2 C2 . 1.329(3) ?
N2 C3 . 1.332(3) ?
N3 C9 . 1.336(3) ?
N3 C5 . 1.339(3) ?
N3 H3N . .94(3) ?
N4 C14 . 1.343(3) ?
N4 C10 . 1.351(3) ?
N4 H4N . .91(3) ?
C1 C2 . 1.392(3) ?
C1 C15 . 1.508(3) ?
C2 C16 . 1.518(3) ?
C3 C4 . 1.397(3) ?
C3 C10 . 1.482(3) ?
C4 C5 . 1.488(3) ?
C5 C6 . 1.371(3) ?
C6 C7 . 1.377(4) ?
C6 H6 . .87(3) ?
C7 C8 . 1.373(4) ?
C7 H7 . .92(3) ?
C8 C9 . 1.369(4) ?
C8 H8 . .93(3) ?
C9 H9 . .95(3) ?
C10 C11 . 1.373(4) ?
C11 C12 . 1.384(4) ?
C11 H11 . .96(3) ?
C12 C13 . 1.366(5) ?
C12 H12 . .96(3) ?
C13 C14 . 1.368(5) ?
C13 H14 . .94(3) ?
C14 H13 . .96(3) ?
O1W H1A . .83(4) ?
O1W H1B . .95(4) ?
O2W H21 . .89(9) ?
O2W H22 . .81(9) ?
O2W H31 . 1.29(8) ?
O2W H32 . 1.45(12) ?
O3W H21 . 1.32(6) ?
O3W H22 . 1.34(7) ?
O3W H31 . 1.00(10) ?
O3W H32 . 1.05(14) ?
O4W H41 . .8444 ?

loop_
_geom_hbond_atom_site_label_D
_geom_hbond_atom_site_label_H
_geom_hbond_atom_site_label_A
_geom_hbond_site_symmetry_A
_geom_hbond_distance_DH
_geom_hbond_distance_HA
_geom_hbond_distance_DA
_geom_hbond_angle_DHA
O2 H2O Cl1 4_445 .97(4) 2.05(4) 2.9996(18) 168(3)
N3 H3N O4 4_455 .94(3) 1.65(3) 2.582(3) 167(2)
N4 H4N O1W 6_565 .91(3) 1.78(3) 2.674(3) 169(3)
O1W H1A Cl1 2 .83(4) 2.30(4) 3.112(3) 167(3)
O1W H1B O3 6_665 .95(4) 1.86(4) 2.802(3) 170(3)
O2W H21 Cl1 . .89(9) 2.38(10) 3.230(6) 160(6)
O2W H22 O3 6_665 .81(9) 2.04(10) 2.794(6) 155(8)
O3W H31 O3 6_665 1.00(10) 1.82(10) 2.809(9) 168(7)
O3W H32 Cl1 . 1.05(14) 2.04(14) 3.028(9) 157(9)
O4W H41 Cl1 1_545 .84 2.50 3.344(3) 179

loop_
_geom_torsion_atom_site_label_1
_geom_torsion_atom_site_label_2
_geom_torsion_atom_site_label_3
_geom_torsion_atom_site_label_4
_geom_torsion
C4 N1 C1 C2 4.4(3)
C4 N1 C1 C15 -179.5(2)
C3 N2 C2 C1 4.9(3)
C3 N2 C2 C16 -171.9(2)
N1 C1 C2 N2 -9.6(3)
C15 C1 C2 N2 174.7(2)
N1 C1 C2 C16 167.0(2)
C15 C1 C2 C16 -8.7(4)
C2 N2 C3 C4 4.3(3)
C2 N2 C3 C10 -173.4(2)
C1 N1 C4 C3 4.9(3)
C1 N1 C4 C5 -171.7(2)
N2 C3 C4 N1 -9.5(3)
C10 C3 C4 N1 167.9(2)
N2 C3 C4 C5 166.7(2)
C10 C3 C4 C5 -15.9(4)
C9 N3 C5 C6 1.0(4)
C9 N3 C5 C4 174.7(2)
N1 C4 C5 N3 -45.6(3)
C3 C4 C5 N3 138.0(2)
N1 C4 C5 C6 127.8(3)
C3 C4 C5 C6 -48.6(4)
N3 C5 C6 C7 .7(4)
C4 C5 C6 C7 -172.5(2)
C5 C6 C7 C8 -1.4(4)
C6 C7 C8 C9 .5(4)
C5 N3 C9 C8 -1.9(4)
C7 C8 C9 N3 1.1(4)
C14 N4 C10 C11 -.2(4)
C14 N4 C10 C3 174.3(2)
N2 C3 C10 N4 -26.8(3)
C4 C3 C10 N4 155.6(2)
N2 C3 C10 C11 147.2(2)
C4 C3 C10 C11 -30.3(4)
N4 C10 C11 C12 .2(4)
C3 C10 C11 C12 -173.6(2)
C10 C11 C12 C13 .4(4)
C11 C12 C13 C14 -1.0(5)
C10 N4 C14 C13 -.4(4)
C12 C13 C14 N4 1.0(4)
N1 C1 C15 O1 -72.5(3)
C2 C1 C15 O1 103.4(3)
N1 C1 C15 O2 104.1(2)
C2 C1 C15 O2 -80.0(3)
N2 C2 C16 O3 9.8(3)
C1 C2 C16 O3 -166.9(2)
N2 C2 C16 O4 -171.5(2)
C1 C2 C16 O4 11.8(3)
